data_4326546
loop_
_publ_author_name
'Timothy J. Boyle'
'Leigh Anna M. Steele'
'Alia M. Saad'
'Mark A. Rodriguez'
'Todd M. Alam'
'Sarah K. McIntyre'

_publ_section_title
;
 Structural Diversity in a Series of Alkyl-Substituted Cesium Aryloxides
;
_journal_name_full 'Inorganic Chemistry'
_journal_page_first 10363
_journal_page_last 10370
_journal_paper_doi 10.1021/ic201438s
_journal_volume 50
_journal_year 2011
_chemical_formula_sum 'C12 H13 Cs O'
_chemical_formula_weight 306.13
_chemical_name_systematic
; 

 ? 

;
_space_group_IT_number 13
_symmetry_cell_setting monoclinic
_symmetry_space_group_name_Hall '-P 2yc'
_symmetry_space_group_name_H-M 'P 1 2/c 1'
_atom_sites_solution_hydrogens geom
_atom_sites_solution_primary direct
_atom_sites_solution_secondary difmap
_audit_creation_method SHELXL-97
_cell_angle_alpha 90.00
_cell_angle_beta 90.087(11)
_cell_angle_gamma 90.00
_cell_formula_units_Z 4
_cell_length_a 18.926(12)
_cell_length_b 9.408(6)
_cell_length_c 7.272(5)
_cell_measurement_reflns_used 3197
_cell_measurement_temperature 173(2)
_cell_measurement_theta_max 25.37
_cell_measurement_theta_min 3.05
_cell_volume 1294.8(15)
_computing_cell_refinement 'Bruker SAINT'
_computing_data_collection 'Bruker APEX2'
_computing_data_reduction 'Bruker SAINT'
_computing_molecular_graphics 'Bruker SHELXTL'
_computing_publication_material 'Bruker SHELXTL'
_computing_structure_refinement 'SHELXL-97 (Sheldrick, 2008)'
_computing_structure_solution 'SHELXS-97 (Sheldrick, 2008)'
_diffrn_ambient_temperature 173(2)
_diffrn_measured_fraction_theta_full 0.998
_diffrn_measured_fraction_theta_max 0.998
_diffrn_measurement_device_type 'Bruker APEX-II CCD'
_diffrn_measurement_method '\f and \w scans'
_diffrn_radiation_monochromator graphite
_diffrn_radiation_source 'fine-focus sealed tube'
_diffrn_radiation_type MoK\a
_diffrn_radiation_wavelength 0.71073
_diffrn_reflns_av_R_equivalents 0.1596
_diffrn_reflns_av_sigmaI/netI 0.1043
_diffrn_reflns_limit_h_max 22
_diffrn_reflns_limit_h_min -22
_diffrn_reflns_limit_k_max 11
_diffrn_reflns_limit_k_min -11
_diffrn_reflns_limit_l_max 8
_diffrn_reflns_limit_l_min -8
_diffrn_reflns_number 9064
_diffrn_reflns_theta_full 25.39
_diffrn_reflns_theta_max 25.39
_diffrn_reflns_theta_min 1.08
_exptl_absorpt_coefficient_mu 2.829
_exptl_absorpt_correction_T_max 0.7277
_exptl_absorpt_correction_T_min 0.6015
_exptl_absorpt_correction_type empirical
_exptl_absorpt_process_details SADABS
_exptl_crystal_colour colorless
_exptl_crystal_density_diffrn 1.570
_exptl_crystal_description cube
_exptl_crystal_F_000 592
_exptl_crystal_size_max 0.20
_exptl_crystal_size_mid 0.15
_exptl_crystal_size_min 0.12
_refine_diff_density_max 2.398
_refine_diff_density_min -1.245
_refine_diff_density_rms 0.150
_refine_ls_extinction_method none
_refine_ls_goodness_of_fit_ref 1.077
_refine_ls_hydrogen_treatment constr
_refine_ls_matrix_type full
_refine_ls_number_parameters 130
_refine_ls_number_reflns 2389
_refine_ls_number_restraints 0
_refine_ls_restrained_S_all 1.077
_refine_ls_R_factor_all 0.0939
_refine_ls_R_factor_gt 0.0764
_refine_ls_shift/su_max 0.001
_refine_ls_shift/su_mean 0.000
_refine_ls_structure_factor_coef Fsqd
_refine_ls_weighting_details 'calc w=1/[\s^2^(Fo^2^)+(0.1000P)^2^+0.3123P] where P=(Fo^2^+2Fc^2^)/3'
_refine_ls_weighting_scheme calc
_refine_ls_wR_factor_gt 0.2020
_refine_ls_wR_factor_ref 0.2235
_reflns_number_gt 1641
_reflns_number_total 2389
_reflns_threshold_expression >2sigma(I)
_cod_data_source_file ic201438s_si_001_5.cif
_cod_data_source_block 10spmono
_cod_original_cell_volume 1294.9(14)
_cod_database_code 4326546

loop_
_symmetry_equiv_pos_as_xyz
'x, y, z'
'-x, y, -z+1/2'
'-x, -y, -z'
'x, -y, z-1/2'

loop_
_atom_site_label
_atom_site_type_symbol
_atom_site_fract_x
_atom_site_fract_y
_atom_site_fract_z
_atom_site_U_iso_or_equiv
_atom_site_adp_type
_atom_site_occupancy
_atom_site_symmetry_multiplicity
_atom_site_calc_flag
_atom_site_refinement_flags
Cs1 Cs 0.25014(3) 0.81908(5) -0.00668(5) 0.0612(4) Uani 1 1 d .
O1 O 0.2500(4) 1.1074(5) 0.1078(7) 0.088(2) Uani 1 1 d .
C1 C 0.3132(4) 0.7202(10) 0.4450(10) 0.063(2) Uani 1 1 d .
C2 C 0.1856(4) 0.7204(9) 0.4433(10) 0.060(2) Uani 1 1 d .
C3 C 0.2420(9) 0.5423(10) 0.2831(15) 0.150(8) Uani 1 1 d .
C4 C 0.3104(6) 0.5975(12) 0.3350(11) 0.105(4) Uani 1 1 d .
C5 C 0.1845(6) 0.6073(12) 0.3391(11) 0.097(4) Uani 1 1 d .
C7 C 0.1170(7) 0.779(3) 0.500(2) 0.165(9) Uani 1 1 d .
H7 H 0.1274 0.8325 0.6160 0.198 Uiso 1 1 calc R
C9 C 0.4086(5) 0.8911(12) 0.3686(16) 0.103(3) Uani 1 1 d .
H9A H 0.4537 0.9294 0.4131 0.154 Uiso 1 1 calc R
H9B H 0.3743 0.9685 0.3559 0.154 Uiso 1 1 calc R
H9C H 0.4158 0.8456 0.2488 0.154 Uiso 1 1 calc R
C10 C 0.0922(5) 0.8912(12) 0.3662(16) 0.100(3) Uani 1 1 d .
H10A H 0.0840 0.8477 0.2456 0.151 Uiso 1 1 calc R
H10B H 0.1283 0.9653 0.3551 0.151 Uiso 1 1 calc R
H10C H 0.0481 0.9335 0.4109 0.151 Uiso 1 1 calc R
C11 C 0.3815(6) 0.784(3) 0.502(2) 0.153(9) Uani 1 1 d .
H11 H 0.3717 0.8379 0.6180 0.184 Uiso 1 1 calc R
C14 C 0.0635(7) 0.693(2) 0.544(4) 0.35(3) Uani 1 1 d .
H14A H 0.0695 0.5927 0.5385 0.415 Uiso 1 1 calc R
H14B H 0.0193 0.7317 0.5805 0.415 Uiso 1 1 calc R
C15 C 0.4347(7) 0.694(2) 0.542(3) 0.37(3) Uani 1 1 d .
H15A H 0.4210 0.5970 0.5061 0.558 Uiso 1 1 calc R
H15B H 0.4444 0.6963 0.6742 0.558 Uiso 1 1 calc R
H15C H 0.4772 0.7217 0.4742 0.558 Uiso 1 1 calc R
C16 C 0.2498(3) 1.2210(10) 0.0015(6) 0.0386(17) Uani 1 1 d .

loop_
_atom_site_aniso_label
_atom_site_aniso_U_11
_atom_site_aniso_U_22
_atom_site_aniso_U_33
_atom_site_aniso_U_23
_atom_site_aniso_U_13
_atom_site_aniso_U_12
Cs1 0.1069(6) 0.0376(5) 0.0390(5) 0.00331(14) -0.0049(4) -0.0001(2)
O1 0.192(6) 0.031(3) 0.040(3) 0.004(2) 0.002(3) 0.003(4)
C1 0.055(4) 0.096(6) 0.037(4) 0.022(4) -0.001(3) 0.004(4)
C2 0.051(4) 0.094(6) 0.035(4) 0.019(4) -0.001(3) -0.001(4)
C3 0.38(3) 0.022(4) 0.047(5) 0.005(4) -0.026(10) -0.026(8)
C4 0.173(10) 0.104(8) 0.036(4) 0.015(5) 0.025(5) 0.099(8)
C5 0.161(11) 0.091(8) 0.039(5) -0.002(5) -0.005(5) -0.071(8)
C7 0.068(7) 0.36(3) 0.067(9) 0.057(12) 0.019(7) 0.094(12)
C9 0.072(6) 0.130(10) 0.106(8) -0.018(7) -0.003(5) -0.034(7)
C10 0.067(6) 0.120(9) 0.114(8) -0.015(7) -0.006(5) 0.033(6)
C11 0.061(7) 0.33(3) 0.072(9) 0.035(11) -0.010(6) -0.070(11)
C14 0.097(11) 0.40(4) 0.54(5) 0.42(4) 0.125(18) 0.085(15)
C15 0.086(10) 0.45(4) 0.58(5) 0.46(5) -0.113(18) -0.080(16)
C16 0.064(5) 0.027(4) 0.025(4) -0.0046(17) -0.006(4) -0.001(2)

loop_
_atom_type_symbol
_atom_type_description
_atom_type_scat_dispersion_real
_atom_type_scat_dispersion_imag
_atom_type_scat_source
C C 0.0033 0.0016 'International Tables Vol C Tables 4.2.6.8 and 6.1.1.4'
H H 0.0000 0.0000 'International Tables Vol C Tables 4.2.6.8 and 6.1.1.4'
O O 0.0106 0.0060 'International Tables Vol C Tables 4.2.6.8 and 6.1.1.4'
Cs Cs -0.3680 2.1192 'International Tables Vol C Tables 4.2.6.8 and 6.1.1.4'

loop_
_geom_angle_atom_site_label_1
_geom_angle_atom_site_label_2
_geom_angle_atom_site_label_3
_geom_angle
_geom_angle_site_symmetry_1
_geom_angle_site_symmetry_3
O1 Cs1 O1 93.20(10) . 4_575
O1 Cs1 C3 123.9(2) . .
O1 Cs1 C3 142.8(2) 4_575 .
O1 Cs1 C4 111.6(2) . .
O1 Cs1 C4 147.89(17) 4_575 .
C3 Cs1 C4 24.5(3) . .
O1 Cs1 C5 109.8(2) . .
O1 Cs1 C5 148.03(19) 4_575 .
C3 Cs1 C5 22.3(3) . .
C4 Cs1 C5 40.6(3) . .
O1 Cs1 C16 113.08(17) . 4_575
O1 Cs1 C16 19.88(17) 4_575 4_575
C3 Cs1 C16 122.9(2) . 4_575
C4 Cs1 C16 131.0(2) . 4_575
C5 Cs1 C16 131.7(2) . 4_575
O1 Cs1 C1 88.84(18) . .
O1 Cs1 C1 160.66(18) 4_575 .
C3 Cs1 C1 40.9(2) . .
C4 Cs1 C1 22.8(2) . .
C5 Cs1 C1 46.1(2) . .
C16 Cs1 C1 151.3(2) 4_575 .
O1 Cs1 C2 88.82(18) . .
O1 Cs1 C2 160.12(19) 4_575 .
C3 Cs1 C2 38.4(3) . .
C4 Cs1 C2 45.7(2) . .
C5 Cs1 C2 21.1(2) . .
C16 Cs1 C2 150.8(2) 4_575 .
C1 Cs1 C2 39.03(16) . .
O1 Cs1 C16 78.76(19) . 4_576
O1 Cs1 C16 171.96(18) 4_575 4_576
C3 Cs1 C16 45.3(2) . 4_576
C4 Cs1 C16 38.77(19) . 4_576
C5 Cs1 C16 38.1(2) . 4_576
C16 Cs1 C16 168.2(3) 4_575 4_576
C1 Cs1 C16 21.73(15) . 4_576
C2 Cs1 C16 21.95(15) . 4_576
O1 Cs1 C3 172.46(19) . 4_565
O1 Cs1 C3 79.7(2) 4_575 4_565
C3 Cs1 C3 63.12(6) . 4_565
C4 Cs1 C3 75.9(2) . 4_565
C5 Cs1 C3 75.9(2) . 4_565
C16 Cs1 C3 59.8(2) 4_575 4_565
C1 Cs1 C3 98.7(2) . 4_565
C2 Cs1 C3 97.1(2) . 4_565
C16 Cs1 C3 108.4(2) 4_576 4_565
O1 Cs1 C16 16.16(12) . .
O1 Cs1 C16 77.04(11) 4_575 .
C3 Cs1 C16 140.0(2) . .
C4 Cs1 C16 126.6(2) . .
C5 Cs1 C16 124.5(2) . .
C16 Cs1 C16 96.92(17) 4_575 .
C1 Cs1 C16 104.10(16) . .
C2 Cs1 C16 103.99(16) . .
C16 Cs1 C16 94.92(17) 4_576 .
C3 Cs1 C16 156.57(18) 4_565 .
O1 Cs1 Cs1 63.95(10) . 4_575
O1 Cs1 Cs1 29.25(9) 4_575 4_575
C3 Cs1 Cs1 171.67(18) . 4_575
C4 Cs1 Cs1 160.4(2) . 4_575
C5 Cs1 Cs1 158.3(2) . 4_575
C16 Cs1 Cs1 49.13(16) 4_575 4_575
C1 Cs1 Cs1 147.02(14) . 4_575
C2 Cs1 Cs1 146.77(13) . 4_575
C16 Cs1 Cs1 142.71(15) 4_576 4_575
C3 Cs1 Cs1 108.89(17) 4_565 4_575
C16 Cs1 Cs1 47.79(7) . 4_575
C16 O1 Cs1 127.1(4) . .
C16 O1 Cs1 112.0(4) . 4_576
Cs1 O1 Cs1 120.93(16) . 4_576
C16 C1 C4 117.7(8) 4_576 .
C16 C1 C11 120.6(12) 4_576 .
C4 C1 C11 121.7(12) . .
C16 C1 Cs1 83.2(4) 4_576 .
C4 C1 Cs1 71.5(4) . .
C11 C1 Cs1 115.8(7) . .
C5 C2 C16 120.7(8) . 4_576
C5 C2 C7 117.1(13) . .
C16 C2 C7 122.2(13) 4_576 .
C5 C2 Cs1 71.9(5) . .
C16 C2 Cs1 83.0(3) 4_576 .
C7 C2 Cs1 117.2(7) . .
C5 C3 C4 119.6(8) . .
C5 C3 Cs1 82.6(6) . .
C4 C3 Cs1 80.9(5) . .
C5 C3 Cs1 109.3(8) . 4_566
C4 C3 Cs1 100.6(7) . 4_566
Cs1 C3 Cs1 164.4(4) . 4_566
C1 C4 C3 118.5(9) . .
C1 C4 Cs1 85.7(5) . .
C3 C4 Cs1 74.5(5) . .
C2 C5 C3 123.1(11) . .
C2 C5 Cs1 86.9(5) . .
C3 C5 Cs1 75.1(6) . .
C14 C7 C2 121(2) . .
C14 C7 C10 110.0(12) . .
C2 C7 C10 110.8(10) . .
C14 C7 H7 104.6 . .
C2 C7 H7 104.6 . .
C10 C7 H7 104.6 . .
C11 C9 H9A 109.5 . .
C11 C9 H9B 109.5 . .
H9A C9 H9B 109.5 . .
C11 C9 H9C 109.5 . .
H9A C9 H9C 109.5 . .
H9B C9 H9C 109.5 . .
C7 C10 H10A 109.5 . .
C7 C10 H10B 109.5 . .
H10A C10 H10B 109.5 . .
C7 C10 H10C 109.5 . .
H10A C10 H10C 109.5 . .
H10B C10 H10C 109.5 . .
C15 C11 C1 117(2) . .
C15 C11 C9 108.0(11) . .
C1 C11 C9 113.2(11) . .
C15 C11 H11 106.0 . .
C1 C11 H11 106.0 . .
C9 C11 H11 106.0 . .
C7 C14 H14A 120.0 . .
C7 C14 H14B 120.0 . .
H14A C14 H14B 120.0 . .
C11 C15 H15A 109.5 . .
C11 C15 H15B 109.5 . .
H15A C15 H15B 109.5 . .
C11 C15 H15C 109.5 . .
H15A C15 H15C 109.5 . .
H15B C15 H15C 109.5 . .
O1 C16 C1 119.7(7) . 4_575
O1 C16 C2 119.9(7) . 4_575
C1 C16 C2 120.3(8) 4_575 4_575
O1 C16 Cs1 48.1(3) . 4_576
C1 C16 Cs1 109.7(4) 4_575 4_576
C2 C16 Cs1 110.0(4) 4_575 4_576
O1 C16 Cs1 120.0(5) . 4_575
C1 C16 Cs1 75.1(3) 4_575 4_575
C2 C16 Cs1 75.0(3) 4_575 4_575
Cs1 C16 Cs1 168.2(3) 4_576 4_575
O1 C16 Cs1 36.8(4) . .
C1 C16 Cs1 113.2(5) 4_575 .
C2 C16 Cs1 113.0(5) 4_575 .
Cs1 C16 Cs1 84.89(17) 4_576 .
Cs1 C16 Cs1 83.27(16) 4_575 .

loop_
_geom_bond_atom_site_label_1
_geom_bond_atom_site_label_2
_geom_bond_distance
_geom_bond_site_symmetry_2
Cs1 O1 2.837(5) .
Cs1 O1 2.888(5) 4_575
Cs1 C3 3.354(9) .
Cs1 C4 3.437(8) .
Cs1 C5 3.442(9) .
Cs1 C16 3.596(5) 4_575
Cs1 C1 3.615(7) .
Cs1 C2 3.616(7) .
Cs1 C16 3.715(5) 4_576
Cs1 C3 3.731(9) 4_565
Cs1 C16 3.782(10) .
Cs1 Cs1 4.981(2) 4_575
O1 C16 1.319(9) .
O1 Cs1 2.888(5) 4_576
C1 C16 1.385(9) 4_576
C1 C4 1.405(14) .
C1 C11 1.486(15) .
C2 C5 1.306(13) .
C2 C16 1.399(9) 4_576
C2 C7 1.471(13) .
C3 C5 1.314(17) .
C3 C4 1.445(18) .
C3 Cs1 3.731(9) 4_566
C7 C14 1.34(3) .
C7 C10 1.51(2) .
C7 H7 1.0000 .
C9 C11 1.49(2) .
C9 H9A 0.9800 .
C9 H9B 0.9800 .
C9 H9C 0.9800 .
C10 H10A 0.9800 .
C10 H10B 0.9800 .
C10 H10C 0.9800 .
C11 C15 1.35(3) .
C11 H11 1.0000 .
C14 H14A 0.9500 .
C14 H14B 0.9500 .
C15 H15A 0.9800 .
C15 H15B 0.9800 .
C15 H15C 0.9800 .
C16 C1 1.385(9) 4_575
C16 C2 1.399(9) 4_575
C16 Cs1 3.596(5) 4_576
C16 Cs1 3.715(5) 4_575
